data_4127566
loop_
_publ_author_name
'Alharis, Raed A.'
'McMullin, Claire L.'
'Davies, David L.'
'Singh, Kuldip'
'Macgregor, Stuart A.'

_publ_section_title
;
 The Importance of Kinetic and Thermodynamic Control when Assessing
 Mechanisms of Carboxylate-Assisted C-H Activation.
;
_journal_issue 22
_journal_name_full 'Journal of the American Chemical Society'
_journal_page_first 8896
_journal_page_last 8906
_journal_paper_doi 10.1021/jacs.9b02073
_journal_volume 141
_journal_year 2019
_chemical_formula_moiety 'C20 H24 Cl Ir N2 O'
_chemical_formula_sum 'C20 H24 Cl Ir N2 O'
_chemical_formula_weight 536.06
_space_group_IT_number 61
_space_group_name_Hall '-P 2ac 2ab'
_space_group_name_H-M_alt 'P b c a'
_symmetry_cell_setting orthorhombic
_symmetry_space_group_name_Hall '-P 2ac 2ab'
_symmetry_space_group_name_H-M 'P b c a'
_atom_sites_solution_hydrogens geom
_atom_sites_solution_primary direct
_atom_sites_solution_secondary difmap
_audit_creation_method SHELXL-97
_cell_angle_alpha 90.00
_cell_angle_beta 90.00
_cell_angle_gamma 90.00
_cell_formula_units_Z 8
_cell_length_a 15.560(5)
_cell_length_b 14.528(5)
_cell_length_c 16.734(6)
_cell_measurement_reflns_used 984
_cell_measurement_temperature 150(2)
_cell_measurement_theta_max 24.129
_cell_measurement_theta_min 2.969
_cell_volume 3783(2)
_computing_cell_refinement 'Bruker SMART'
_computing_data_collection 'Bruker SMART'
_computing_data_reduction 'Bruker SHELXTL'
_computing_molecular_graphics 'Bruker SHELXTL'
_computing_publication_material 'Bruker SHELXTL'
_computing_structure_refinement 'SHELXL-97 (Sheldrick, 1997)'
_computing_structure_solution 'SHELXS-97 (Sheldrick, 1990)'
_diffrn_ambient_temperature 150(2)
_diffrn_measured_fraction_theta_full 1.000
_diffrn_measured_fraction_theta_max 1.000
_diffrn_measurement_device_type 'Bruker Apex 2000 CCD area detector'
_diffrn_measurement_method 'phi and omega scans'
_diffrn_radiation_monochromator graphite
_diffrn_radiation_source 'fine-focus sealed tube'
_diffrn_radiation_type MoK\a
_diffrn_radiation_wavelength 0.71073
_diffrn_reflns_av_R_equivalents 0.0931
_diffrn_reflns_av_sigmaI/netI 0.0595
_diffrn_reflns_limit_h_max 19
_diffrn_reflns_limit_h_min -19
_diffrn_reflns_limit_k_max 18
_diffrn_reflns_limit_k_min -18
_diffrn_reflns_limit_l_max 21
_diffrn_reflns_limit_l_min -20
_diffrn_reflns_number 30226
_diffrn_reflns_theta_full 27.00
_diffrn_reflns_theta_max 27.00
_diffrn_reflns_theta_min 2.27
_exptl_absorpt_coefficient_mu 7.211
_exptl_absorpt_correction_T_max 0.831
_exptl_absorpt_correction_T_min 0.472
_exptl_absorpt_correction_type empirical
_exptl_absorpt_process_details
;
absorption correction based on 10526 reflections(SADABS);Rint 0.2400 before
correction and 0.0597 after.
;
_exptl_crystal_colour orange
_exptl_crystal_density_diffrn 1.883
_exptl_crystal_density_method 'not measured'
_exptl_crystal_description plate
_exptl_crystal_F_000 2080
_exptl_crystal_size_max 0.34
_exptl_crystal_size_mid 0.21
_exptl_crystal_size_min 0.04
_refine_diff_density_max 1.891
_refine_diff_density_min -1.033
_refine_diff_density_rms 0.179
_refine_ls_extinction_method none
_refine_ls_goodness_of_fit_ref 0.982
_refine_ls_hydrogen_treatment constr
_refine_ls_matrix_type full
_refine_ls_number_parameters 232
_refine_ls_number_reflns 4135
_refine_ls_number_restraints 0
_refine_ls_restrained_S_all 0.982
_refine_ls_R_factor_all 0.0585
_refine_ls_R_factor_gt 0.0382
_refine_ls_shift/su_max 0.001
_refine_ls_shift/su_mean 0.000
_refine_ls_structure_factor_coef Fsqd
_refine_ls_weighting_details 'calc w=1/[\s^2^(Fo^2^)+(0.0346P)^2^+0.0000P] where P=(Fo^2^+2Fc^2^)/3'
_refine_ls_weighting_scheme calc
_refine_ls_wR_factor_gt 0.0757
_refine_ls_wR_factor_ref 0.0814
_reflns_number_gt 3108
_reflns_number_total 4135
_reflns_threshold_expression >2sigma(I)
_cod_data_source_file ja9b02073_si_003.cif
_cod_data_source_block 3a-OMe_14049
_cod_depositor_comments
;
The following automatic conversions were performed:

'_symmetry_cell_setting' value 'Orthorhombic' changed to
'orthorhombic' according to
/home/data/users/saulius/crontab/automatic-downloads/current/ACS/lib/dictionaries/cif_core.dic
dictionary named 'cif_core.dic' version 2.4.2 from 2011-04-26.

Automatic conversion script
Id: cif_fix_values 4973 2017-02-22 13:04:09Z antanas 
;
_cod_original_sg_symbol_H-M Pbca
_cod_database_code 4127566

loop_
_symmetry_equiv_pos_as_xyz
'x, y, z'
'-x+1/2, -y, z+1/2'
'-x, y+1/2, -z+1/2'
'x+1/2, -y+1/2, -z'
'-x, -y, -z'
'x-1/2, y, -z-1/2'
'x, -y-1/2, z-1/2'
'-x-1/2, y-1/2, z'

loop_
_atom_site_label
_atom_site_type_symbol
_atom_site_fract_x
_atom_site_fract_y
_atom_site_fract_z
_atom_site_U_iso_or_equiv
_atom_site_adp_type
_atom_site_occupancy
_atom_site_symmetry_multiplicity
_atom_site_calc_flag
_atom_site_refinement_flags
Ir1 Ir 0.062602(13) 0.357501(15) 0.272803(14) 0.02562(9) Uani 1 1 d .
Cl1 Cl 0.20129(9) 0.28740(12) 0.25525(10) 0.0462(5) Uani 1 1 d .
O1 O 0.1994(3) 0.6427(3) 0.0231(3) 0.0606(14) Uani 1 1 d .
N1 N 0.1267(3) 0.4575(3) 0.3383(3) 0.0320(12) Uani 1 1 d .
N2 N 0.1614(3) 0.5272(3) 0.2946(3) 0.0298(12) Uani 1 1 d .
C1 C 0.1496(4) 0.4716(4) 0.4128(4) 0.0413(16) Uani 1 1 d .
H1 H 0.1346 0.4326 0.4562 0.050 Uiso 1 1 calc R
C2 C 0.1994(4) 0.5519(5) 0.4200(4) 0.0431(17) Uani 1 1 d .
H2 H 0.2231 0.5777 0.4672 0.052 Uiso 1 1 calc R
C3 C 0.2058(4) 0.5842(4) 0.3447(4) 0.0400(16) Uani 1 1 d .
H3 H 0.2363 0.6379 0.3291 0.048 Uiso 1 1 calc R
C4 C 0.1481(3) 0.5242(4) 0.2116(3) 0.0270(13) Uani 1 1 d .
C5 C 0.1821(4) 0.5916(4) 0.1611(4) 0.0371(15) Uani 1 1 d .
H5 H 0.2129 0.6426 0.1820 0.045 Uiso 1 1 calc R
C6 C 0.1698(4) 0.5817(5) 0.0805(4) 0.0417(16) Uani 1 1 d .
C7 C 0.1240(4) 0.5067(5) 0.0513(4) 0.0457(18) Uani 1 1 d .
H7 H 0.1144 0.5010 -0.0046 0.055 Uiso 1 1 calc R
C8 C 0.0922(4) 0.4403(4) 0.1027(4) 0.0371(15) Uani 1 1 d .
H8 H 0.0634 0.3881 0.0815 0.044 Uiso 1 1 calc R
C9 C 0.1017(3) 0.4489(4) 0.1858(4) 0.0271(13) Uani 1 1 d .
C10 C 0.0038(3) 0.2284(4) 0.3179(4) 0.0317(14) Uani 1 1 d .
C11 C -0.0140(4) 0.2431(4) 0.2342(4) 0.0337(15) Uani 1 1 d .
C12 C -0.0632(3) 0.3229(5) 0.2270(4) 0.0365(15) Uani 1 1 d .
C13 C -0.0710(3) 0.3657(4) 0.3051(4) 0.0356(15) Uani 1 1 d .
C14 C -0.0303(4) 0.3025(4) 0.3623(4) 0.0311(14) Uani 1 1 d .
C15 C 0.0510(4) 0.1480(4) 0.3523(5) 0.051(2) Uani 1 1 d .
H15A H 0.0718 0.1637 0.4059 0.076 Uiso 1 1 calc R
H15B H 0.1000 0.1328 0.3180 0.076 Uiso 1 1 calc R
H15C H 0.0123 0.0950 0.3557 0.076 Uiso 1 1 calc R
C16 C 0.0094(5) 0.1765(5) 0.1688(4) 0.054(2) Uani 1 1 d .
H16A H -0.0066 0.2027 0.1169 0.081 Uiso 1 1 calc R
H16B H -0.0215 0.1185 0.1769 0.081 Uiso 1 1 calc R
H16C H 0.0714 0.1650 0.1699 0.081 Uiso 1 1 calc R
C17 C -0.1054(4) 0.3631(5) 0.1534(4) 0.056(2) Uani 1 1 d .
H17A H -0.0946 0.4295 0.1515 0.084 Uiso 1 1 calc R
H17B H -0.1675 0.3519 0.1556 0.084 Uiso 1 1 calc R
H17C H -0.0814 0.3339 0.1056 0.084 Uiso 1 1 calc R
C18 C -0.1238(4) 0.4481(4) 0.3278(5) 0.0507(19) Uani 1 1 d .
H18A H -0.1280 0.4900 0.2821 0.076 Uiso 1 1 calc R
H18B H -0.0965 0.4800 0.3727 0.076 Uiso 1 1 calc R
H18C H -0.1816 0.4281 0.3435 0.076 Uiso 1 1 calc R
C19 C -0.0299(5) 0.3138(5) 0.4505(4) 0.054(2) Uani 1 1 d .
H19A H -0.0837 0.2897 0.4726 0.081 Uiso 1 1 calc R
H19B H -0.0246 0.3792 0.4638 0.081 Uiso 1 1 calc R
H19C H 0.0187 0.2799 0.4732 0.081 Uiso 1 1 calc R
C20 C 0.2576(5) 0.7153(5) 0.0486(5) 0.077(3) Uani 1 1 d .
H20A H 0.2283 0.7552 0.0872 0.116 Uiso 1 1 calc R
H20B H 0.2753 0.7517 0.0022 0.116 Uiso 1 1 calc R
H20C H 0.3084 0.6878 0.0738 0.116 Uiso 1 1 calc R

loop_
_atom_site_aniso_label
_atom_site_aniso_U_11
_atom_site_aniso_U_22
_atom_site_aniso_U_33
_atom_site_aniso_U_23
_atom_site_aniso_U_13
_atom_site_aniso_U_12
Ir1 0.02291(13) 0.02153(13) 0.03243(15) 0.00175(11) -0.00013(10) -0.00127(9)
Cl1 0.0254(8) 0.0272(8) 0.0859(14) 0.0054(8) 0.0019(8) 0.0035(6)
O1 0.066(3) 0.059(3) 0.057(3) 0.017(3) 0.006(3) -0.007(3)
N1 0.033(3) 0.027(3) 0.035(3) 0.001(2) -0.005(2) -0.003(2)
N2 0.025(3) 0.025(3) 0.039(3) -0.002(2) 0.002(2) -0.004(2)
C1 0.041(4) 0.039(4) 0.044(4) 0.008(3) -0.004(3) -0.003(3)
C2 0.039(4) 0.045(4) 0.045(4) -0.011(3) -0.013(3) -0.003(3)
C3 0.033(3) 0.027(3) 0.061(5) 0.001(3) 0.000(3) -0.004(3)
C4 0.022(3) 0.028(3) 0.031(4) 0.005(3) 0.000(2) 0.004(2)
C5 0.030(3) 0.029(4) 0.053(4) 0.007(3) -0.006(3) -0.002(3)
C6 0.038(4) 0.041(4) 0.046(4) 0.014(4) 0.004(3) 0.004(3)
C7 0.043(4) 0.055(5) 0.040(4) 0.005(4) 0.005(3) 0.004(3)
C8 0.031(3) 0.040(4) 0.040(4) 0.007(3) 0.009(3) 0.006(3)
C9 0.021(3) 0.022(3) 0.037(4) 0.004(3) 0.001(3) 0.000(2)
C10 0.028(3) 0.024(3) 0.044(4) 0.007(3) 0.000(3) -0.008(2)
C11 0.025(3) 0.031(4) 0.045(4) -0.002(3) 0.003(3) -0.010(3)
C12 0.022(3) 0.051(4) 0.037(4) 0.006(3) -0.004(3) -0.015(3)
C13 0.025(3) 0.031(3) 0.050(4) 0.011(3) 0.005(3) -0.002(3)
C14 0.035(3) 0.030(4) 0.029(3) 0.004(3) 0.002(3) -0.010(3)
C15 0.050(4) 0.027(4) 0.075(6) 0.015(4) -0.002(4) 0.002(3)
C16 0.052(4) 0.053(5) 0.057(5) -0.016(4) 0.013(4) -0.018(4)
C17 0.032(4) 0.094(6) 0.042(5) 0.013(4) -0.012(3) -0.011(4)
C18 0.036(4) 0.040(4) 0.076(6) 0.010(4) 0.014(4) 0.007(3)
C19 0.054(4) 0.067(5) 0.042(5) 0.007(4) 0.005(4) -0.010(4)
C20 0.080(6) 0.061(6) 0.091(7) 0.013(5) 0.004(5) -0.020(5)

loop_
_atom_type_symbol
_atom_type_description
_atom_type_scat_dispersion_real
_atom_type_scat_dispersion_imag
_atom_type_scat_source
C C 0.0033 0.0016 'International Tables Vol C Tables 4.2.6.8 and 6.1.1.4'
H H 0.0000 0.0000 'International Tables Vol C Tables 4.2.6.8 and 6.1.1.4'
N N 0.0061 0.0033 'International Tables Vol C Tables 4.2.6.8 and 6.1.1.4'
O O 0.0106 0.0060 'International Tables Vol C Tables 4.2.6.8 and 6.1.1.4'
Cl Cl 0.1484 0.1585 'International Tables Vol C Tables 4.2.6.8 and 6.1.1.4'
Ir Ir -1.4442 7.9887 'International Tables Vol C Tables 4.2.6.8 and 6.1.1.4'

loop_
_geom_angle_atom_site_label_1
_geom_angle_atom_site_label_2
_geom_angle_atom_site_label_3
_geom_angle
C9 Ir1 N1 77.3(2)
C9 Ir1 C11 116.8(2)
N1 Ir1 C11 165.6(2)
C9 Ir1 C13 115.3(2)
N1 Ir1 C13 107.0(2)
C11 Ir1 C13 65.3(2)
C9 Ir1 C12 99.6(2)
N1 Ir1 C12 141.7(2)
C11 Ir1 C12 37.8(2)
C13 Ir1 C12 39.4(3)
C9 Ir1 C10 155.0(2)
N1 Ir1 C10 127.6(2)
C11 Ir1 C10 38.6(2)
C13 Ir1 C10 64.1(2)
C12 Ir1 C10 63.3(2)
C9 Ir1 C14 153.7(2)
N1 Ir1 C14 102.0(2)
C11 Ir1 C14 64.2(2)
C13 Ir1 C14 39.2(2)
C12 Ir1 C14 64.4(2)
C10 Ir1 C14 37.0(2)
C9 Ir1 Cl1 85.51(15)
N1 Ir1 Cl1 85.97(14)
C11 Ir1 Cl1 97.69(17)
C13 Ir1 Cl1 157.16(16)
C12 Ir1 Cl1 132.2(2)
C10 Ir1 Cl1 93.08(15)
C14 Ir1 Cl1 120.80(16)
C6 O1 C20 117.8(6)
C1 N1 N2 106.6(5)
C1 N1 Ir1 137.9(4)
N2 N1 Ir1 115.3(4)
N1 N2 C3 108.8(5)
N1 N2 C4 116.8(4)
C3 N2 C4 134.4(5)
N1 C1 C2 111.2(6)
N1 C1 H1 124.4
C2 C1 H1 124.4
C3 C2 C1 104.5(6)
C3 C2 H2 127.8
C1 C2 H2 127.8
C2 C3 N2 109.0(6)
C2 C3 H3 125.5
N2 C3 H3 125.5
C9 C4 C5 124.4(6)
C9 C4 N2 114.2(5)
C5 C4 N2 121.4(5)
C6 C5 C4 118.0(6)
C6 C5 H5 121.0
C4 C5 H5 121.0
C5 C6 O1 124.7(6)
C5 C6 C7 120.0(6)
O1 C6 C7 115.3(6)
C8 C7 C6 120.6(7)
C8 C7 H7 119.7
C6 C7 H7 119.7
C7 C8 C9 121.1(6)
C7 C8 H8 119.4
C9 C8 H8 119.4
C4 C9 C8 115.8(5)
C4 C9 Ir1 116.4(4)
C8 C9 Ir1 127.6(4)
C14 C10 C11 109.0(5)
C14 C10 C15 125.3(6)
C11 C10 C15 125.7(6)
C14 C10 Ir1 71.9(3)
C11 C10 Ir1 67.9(3)
C15 C10 Ir1 126.0(4)
C12 C11 C10 108.1(6)
C12 C11 C16 127.2(7)
C10 C11 C16 124.3(6)
C12 C11 Ir1 71.7(4)
C10 C11 Ir1 73.5(3)
C16 C11 Ir1 125.6(4)
C11 C12 C13 109.0(6)
C11 C12 C17 129.0(7)
C13 C12 C17 122.0(6)
C11 C12 Ir1 70.5(3)
C13 C12 Ir1 70.0(3)
C17 C12 Ir1 126.3(4)
C12 C13 C14 106.3(6)
C12 C13 C18 128.0(6)
C14 C13 C18 124.7(6)
C12 C13 Ir1 70.7(3)
C14 C13 Ir1 73.3(3)
C18 C13 Ir1 129.6(4)
C10 C14 C13 107.3(6)
C10 C14 C19 127.3(6)
C13 C14 C19 125.4(6)
C10 C14 Ir1 71.1(3)
C13 C14 Ir1 67.6(3)
C19 C14 Ir1 128.7(4)
C10 C15 H15A 109.5
C10 C15 H15B 109.5
H15A C15 H15B 109.5
C10 C15 H15C 109.5
H15A C15 H15C 109.5
H15B C15 H15C 109.5
C11 C16 H16A 109.5
C11 C16 H16B 109.5
H16A C16 H16B 109.5
C11 C16 H16C 109.5
H16A C16 H16C 109.5
H16B C16 H16C 109.5
C12 C17 H17A 109.5
C12 C17 H17B 109.5
H17A C17 H17B 109.5
C12 C17 H17C 109.5
H17A C17 H17C 109.5
H17B C17 H17C 109.5
C13 C18 H18A 109.5
C13 C18 H18B 109.5
H18A C18 H18B 109.5
C13 C18 H18C 109.5
H18A C18 H18C 109.5
H18B C18 H18C 109.5
C14 C19 H19A 109.5
C14 C19 H19B 109.5
H19A C19 H19B 109.5
C14 C19 H19C 109.5
H19A C19 H19C 109.5
H19B C19 H19C 109.5
O1 C20 H20A 109.5
O1 C20 H20B 109.5
H20A C20 H20B 109.5
O1 C20 H20C 109.5
H20A C20 H20C 109.5
H20B C20 H20C 109.5

loop_
_geom_bond_atom_site_label_1
_geom_bond_atom_site_label_2
_geom_bond_distance
Ir1 C9 2.062(6)
Ir1 N1 2.075(5)
Ir1 C11 2.146(6)
Ir1 C13 2.151(6)
Ir1 C12 2.161(5)
Ir1 C10 2.219(5)
Ir1 C14 2.229(6)
Ir1 Cl1 2.4042(16)
O1 C6 1.386(7)
O1 C20 1.454(8)
N1 C1 1.312(7)
N1 N2 1.361(6)
N2 C3 1.366(7)
N2 C4 1.406(7)
C1 C2 1.405(8)
C1 H1 0.9500
C2 C3 1.347(9)
C2 H2 0.9500
C3 H3 0.9500
C4 C9 1.380(7)
C4 C5 1.397(8)
C5 C6 1.369(8)
C5 H5 0.9500
C6 C7 1.392(9)
C7 C8 1.385(8)
C7 H7 0.9500
C8 C9 1.404(8)
C8 H8 0.9500
C10 C14 1.410(8)
C10 C11 1.445(8)
C10 C15 1.495(8)
C11 C12 1.394(9)
C11 C16 1.505(9)
C12 C13 1.452(10)
C12 C17 1.513(9)
C13 C14 1.470(9)
C13 C18 1.500(8)
C14 C19 1.486(9)
C15 H15A 0.9800
C15 H15B 0.9800
C15 H15C 0.9800
C16 H16A 0.9800
C16 H16B 0.9800
C16 H16C 0.9800
C17 H17A 0.9800
C17 H17B 0.9800
C17 H17C 0.9800
C18 H18A 0.9800
C18 H18B 0.9800
C18 H18C 0.9800
C19 H19A 0.9800
C19 H19B 0.9800
C19 H19C 0.9800
C20 H20A 0.9800
C20 H20B 0.9800
C20 H20C 0.9800

loop_
_geom_torsion_atom_site_label_1
_geom_torsion_atom_site_label_2
_geom_torsion_atom_site_label_3
_geom_torsion_atom_site_label_4
_geom_torsion
C9 Ir1 N1 C1 -175.4(7)
C11 Ir1 N1 C1 16.2(13)
C13 Ir1 N1 C1 71.7(7)
C12 Ir1 N1 C1 95.1(7)
C10 Ir1 N1 C1 1.6(7)
C14 Ir1 N1 C1 31.5(7)
Cl1 Ir1 N1 C1 -89.2(6)
C9 Ir1 N1 N2 -1.2(4)
C11 Ir1 N1 N2 -169.5(7)
C13 Ir1 N1 N2 -114.0(4)
C12 Ir1 N1 N2 -90.7(5)
C10 Ir1 N1 N2 175.9(3)
C14 Ir1 N1 N2 -154.2(4)
Cl1 Ir1 N1 N2 85.1(4)
C1 N1 N2 C3 -0.2(6)
Ir1 N1 N2 C3 -176.2(4)
C1 N1 N2 C4 177.4(5)
Ir1 N1 N2 C4 1.4(6)
N2 N1 C1 C2 0.7(7)
Ir1 N1 C1 C2 175.3(4)
N1 C1 C2 C3 -0.9(7)
C1 C2 C3 N2 0.7(7)
N1 N2 C3 C2 -0.4(7)
C4 N2 C3 C2 -177.4(6)
N1 N2 C4 C9 -0.7(6)
C3 N2 C4 C9 176.1(6)
N1 N2 C4 C5 -179.0(5)
C3 N2 C4 C5 -2.1(9)
C9 C4 C5 C6 -1.0(9)
N2 C4 C5 C6 177.1(5)
C4 C5 C6 O1 179.8(5)
C4 C5 C6 C7 0.5(9)
C20 O1 C6 C5 9.0(9)
C20 O1 C6 C7 -171.6(6)
C5 C6 C7 C8 -1.5(10)
O1 C6 C7 C8 179.1(5)
C6 C7 C8 C9 3.0(9)
C5 C4 C9 C8 2.4(8)
N2 C4 C9 C8 -175.8(5)
C5 C4 C9 Ir1 177.9(4)
N2 C4 C9 Ir1 -0.3(6)
C7 C8 C9 C4 -3.3(8)
C7 C8 C9 Ir1 -178.2(4)
N1 Ir1 C9 C4 0.8(4)
C11 Ir1 C9 C4 177.6(4)
C13 Ir1 C9 C4 103.8(4)
C12 Ir1 C9 C4 141.9(4)
C10 Ir1 C9 C4 -173.8(4)
C14 Ir1 C9 C4 92.2(6)
Cl1 Ir1 C9 C4 -86.1(4)
N1 Ir1 C9 C8 175.7(5)
C11 Ir1 C9 C8 -7.5(6)
C13 Ir1 C9 C8 -81.3(5)
C12 Ir1 C9 C8 -43.2(5)
C10 Ir1 C9 C8 1.2(8)
C14 Ir1 C9 C8 -92.9(7)
Cl1 Ir1 C9 C8 88.8(5)
C9 Ir1 C10 C14 -132.6(5)
N1 Ir1 C10 C14 54.1(4)
C11 Ir1 C10 C14 -120.2(5)
C13 Ir1 C10 C14 -38.0(4)
C12 Ir1 C10 C14 -82.1(4)
Cl1 Ir1 C10 C14 141.4(3)
C9 Ir1 C10 C11 -12.5(7)
N1 Ir1 C10 C11 174.2(3)
C13 Ir1 C10 C11 82.1(4)
C12 Ir1 C10 C11 38.0(4)
C14 Ir1 C10 C11 120.2(5)
Cl1 Ir1 C10 C11 -98.5(3)
C9 Ir1 C10 C15 106.4(7)
N1 Ir1 C10 C15 -66.9(7)
C11 Ir1 C10 C15 118.9(8)
C13 Ir1 C10 C15 -159.0(7)
C12 Ir1 C10 C15 156.9(7)
C14 Ir1 C10 C15 -120.9(8)
Cl1 Ir1 C10 C15 20.4(6)
C14 C10 C11 C12 -3.4(6)
C15 C10 C11 C12 176.9(5)
Ir1 C10 C11 C12 -63.8(4)
C14 C10 C11 C16 -177.4(5)
C15 C10 C11 C16 2.9(9)
Ir1 C10 C11 C16 122.2(6)
C14 C10 C11 Ir1 60.4(4)
C15 C10 C11 Ir1 -119.3(5)
C9 Ir1 C11 C12 -69.8(4)
N1 Ir1 C11 C12 97.4(9)
C13 Ir1 C11 C12 37.3(4)
C10 Ir1 C11 C12 116.1(5)
C14 Ir1 C11 C12 80.8(4)
Cl1 Ir1 C11 C12 -158.6(4)
C9 Ir1 C11 C10 174.1(3)
N1 Ir1 C11 C10 -18.7(10)
C13 Ir1 C11 C10 -78.8(4)
C12 Ir1 C11 C10 -116.1(5)
C14 Ir1 C11 C10 -35.3(3)
Cl1 Ir1 C11 C10 85.3(3)
C9 Ir1 C11 C16 53.4(7)
N1 Ir1 C11 C16 -139.4(8)
C13 Ir1 C11 C16 160.5(7)
C12 Ir1 C11 C16 123.2(8)
C10 Ir1 C11 C16 -120.7(7)
C14 Ir1 C11 C16 -156.0(7)
Cl1 Ir1 C11 C16 -35.5(6)
C10 C11 C12 C13 5.4(6)
C16 C11 C12 C13 179.1(5)
Ir1 C11 C12 C13 -59.6(4)
C10 C11 C12 C17 -173.7(6)
C16 C11 C12 C17 0.1(10)
Ir1 C11 C12 C17 121.4(6)
C10 C11 C12 Ir1 64.9(4)
C16 C11 C12 Ir1 -121.3(6)
C9 Ir1 C12 C11 121.8(4)
N1 Ir1 C12 C11 -156.5(4)
C13 Ir1 C12 C11 -119.8(6)
C10 Ir1 C12 C11 -38.9(4)
C14 Ir1 C12 C11 -80.2(4)
Cl1 Ir1 C12 C11 29.2(5)
C9 Ir1 C12 C13 -118.4(4)
N1 Ir1 C12 C13 -36.7(6)
C11 Ir1 C12 C13 119.8(6)
C10 Ir1 C12 C13 80.9(4)
C14 Ir1 C12 C13 39.6(4)
Cl1 Ir1 C12 C13 148.9(3)
C9 Ir1 C12 C17 -2.8(7)
N1 Ir1 C12 C17 78.9(7)
C11 Ir1 C12 C17 -124.6(8)
C13 Ir1 C12 C17 115.6(8)
C10 Ir1 C12 C17 -163.5(7)
C14 Ir1 C12 C17 155.2(7)
Cl1 Ir1 C12 C17 -95.4(6)
C11 C12 C13 C14 -5.2(6)
C17 C12 C13 C14 173.9(5)
Ir1 C12 C13 C14 -65.1(4)
C11 C12 C13 C18 -174.4(5)
C17 C12 C13 C18 4.7(9)
Ir1 C12 C13 C18 125.7(6)
C11 C12 C13 Ir1 59.9(4)
C17 C12 C13 Ir1 -121.0(6)
C9 Ir1 C13 C12 73.5(4)
N1 Ir1 C13 C12 157.2(4)
C11 Ir1 C13 C12 -35.8(4)
C10 Ir1 C13 C12 -78.7(4)
C14 Ir1 C13 C12 -114.6(5)
Cl1 Ir1 C13 C12 -80.3(7)
C9 Ir1 C13 C14 -171.9(3)
N1 Ir1 C13 C14 -88.2(4)
C11 Ir1 C13 C14 78.8(4)
C12 Ir1 C13 C14 114.6(5)
C10 Ir1 C13 C14 35.9(3)
Cl1 Ir1 C13 C14 34.3(7)
C9 Ir1 C13 C18 -50.3(7)
N1 Ir1 C13 C18 33.4(7)
C11 Ir1 C13 C18 -159.6(7)
C12 Ir1 C13 C18 -123.8(8)
C10 Ir1 C13 C18 157.5(8)
C14 Ir1 C13 C18 121.6(8)
Cl1 Ir1 C13 C18 155.9(4)
C11 C10 C14 C13 0.2(6)
C15 C10 C14 C13 179.9(5)
Ir1 C10 C14 C13 58.1(4)
C11 C10 C14 C19 177.2(6)
C15 C10 C14 C19 -3.1(9)
Ir1 C10 C14 C19 -124.8(6)
C11 C10 C14 Ir1 -57.9(4)
C15 C10 C14 Ir1 121.8(6)
C12 C13 C14 C10 3.0(6)
C18 C13 C14 C10 172.7(5)
Ir1 C13 C14 C10 -60.4(4)
C12 C13 C14 C19 -174.1(6)
C18 C13 C14 C19 -4.5(9)
Ir1 C13 C14 C19 122.5(6)
C12 C13 C14 Ir1 63.4(4)
C18 C13 C14 Ir1 -127.0(6)
C9 Ir1 C14 C10 135.4(5)
N1 Ir1 C14 C10 -139.0(3)
C11 Ir1 C14 C10 36.8(3)
C13 Ir1 C14 C10 118.7(5)
C12 Ir1 C14 C10 79.0(4)
Cl1 Ir1 C14 C10 -46.5(4)
C9 Ir1 C14 C13 16.7(7)
N1 Ir1 C14 C13 102.3(4)
C11 Ir1 C14 C13 -81.9(4)
C12 Ir1 C14 C13 -39.7(4)
C10 Ir1 C14 C13 -118.7(5)
Cl1 Ir1 C14 C13 -165.2(3)
C9 Ir1 C14 C19 -101.4(7)
N1 Ir1 C14 C19 -15.9(6)
C11 Ir1 C14 C19 160.0(7)
C13 Ir1 C14 C19 -118.2(7)
C12 Ir1 C14 C19 -157.9(7)
C10 Ir1 C14 C19 123.1(8)
Cl1 Ir1 C14 C19 76.6(6)
